data_4327124
loop_
_publ_author_name
'Gernot Nuss'
'Gerald Saischek'
'Bastian N. Harum'
'Manuel Volpe'
'Ferdinand Belaj'
'Nadia C. M\"osch-Zanetti'

_publ_contact_author_address
; Institute of Chemistry,
  Karl-Franzens University Graz,
  Schubertstr. 1,
  A-8010 Graz,
  Austria
;
_publ_contact_author_email ferdinand.belaj@uni-graz.at
_publ_contact_author_fax 43(316)3809835
_publ_contact_author_name 'Ferdinand Belaj'
_publ_contact_author_phone 43(316)3805288
_publ_section_title
;
 Pyridazine Based Scorpionate Ligand in a Copper Boratrane Compound
;
_journal_name_full 'Inorganic Chemistry'
_journal_page_first 12632
_journal_page_last 12640
_journal_paper_doi 10.1021/ic201666w
_journal_volume 50
_journal_year 2011
_chemical_compound_source 'synthetical product'
_chemical_formula_moiety 'C48 H68 B2 Cu2 N12 S6, 3(C H2 Cl2)'
_chemical_formula_sum 'C51 H74 B2 Cl6 Cu2 N12 S6'
_chemical_formula_weight 1408.98
_chemical_name_systematic
; bis(mu2-hydrogen-tris(3-mercapto-6-tert-butyl-pyridazin-2-yl)borato-S,S',
S'')-di-copper(I) dichloromethane solvate (1:3)
;
_space_group_IT_number 15
_symmetry_cell_setting monoclinic
_symmetry_space_group_name_Hall '-C 2yc'
_symmetry_space_group_name_H-M 'C 1 2/c 1'
_atom_sites_solution_hydrogens geom
_atom_sites_solution_primary direct
_atom_sites_solution_secondary difmap
_audit_creation_method 'manual edited SHELXL-97 .cif file'
_cell_angle_alpha 90.00
_cell_angle_beta 107.4795(9)
_cell_angle_gamma 90.00
_cell_formula_units_Z 4
_cell_length_a 16.5494(6)
_cell_length_b 17.6573(7)
_cell_length_c 24.1261(9)
_cell_measurement_reflns_used 9018
_cell_measurement_temperature 100(2)
_cell_measurement_theta_max 30.65
_cell_measurement_theta_min 2.18
_cell_volume 6724.5(4)
_computing_cell_refinement 'Bruker SAINT'
_computing_data_collection 'Bruker APEX2'
_computing_data_reduction 'Bruker SAINT'
_computing_molecular_graphics 'modified ORTEP (Johnson, 1965)'
_computing_publication_material 'SHELXL-97 (Sheldrick, 2008)'
_computing_structure_refinement 'SHELXL-97 (Sheldrick, 2008)'
_computing_structure_solution 'SHELXS-97 (Sheldrick, 2008)'
_diffrn_ambient_temperature 100(2)
_diffrn_measured_fraction_theta_full 0.998
_diffrn_measured_fraction_theta_max 0.998
_diffrn_measurement_device_type 'Bruker APEX-II CCD'
_diffrn_measurement_method '\f and \w scans'
_diffrn_radiation_monochromator graphite
_diffrn_radiation_source 'fine-focus sealed tube'
_diffrn_radiation_type MoK\a
_diffrn_radiation_wavelength 0.71073
_diffrn_reflns_av_R_equivalents 0.0179
_diffrn_reflns_av_sigmaI/netI 0.0187
_diffrn_reflns_limit_h_max 23
_diffrn_reflns_limit_h_min -21
_diffrn_reflns_limit_k_max 24
_diffrn_reflns_limit_k_min -24
_diffrn_reflns_limit_l_max 33
_diffrn_reflns_limit_l_min -33
_diffrn_reflns_number 32372
_diffrn_reflns_theta_full 30.00
_diffrn_reflns_theta_max 30.00
_diffrn_reflns_theta_min 2.18
_diffrn_standards_number 0
_exptl_absorpt_coefficient_mu 1.101
_exptl_absorpt_correction_T_max 0.7461
_exptl_absorpt_correction_T_min 0.6434
_exptl_absorpt_correction_type multi-scan
_exptl_absorpt_process_details 'Bruker SADABS'
_exptl_crystal_colour red
_exptl_crystal_density_diffrn 1.392
_exptl_crystal_description block
_exptl_crystal_F_000 2920
_exptl_crystal_size_max 0.36
_exptl_crystal_size_mid 0.34
_exptl_crystal_size_min 0.30
_refine_diff_density_max 0.693
_refine_diff_density_min -0.885
_refine_diff_density_rms 0.064
_refine_ls_extinction_method none
_refine_ls_goodness_of_fit_ref 1.023
_refine_ls_hydrogen_treatment refU
_refine_ls_matrix_type full
_refine_ls_number_parameters 399
_refine_ls_number_reflns 9765
_refine_ls_number_restraints 0
_refine_ls_restrained_S_all 1.023
_refine_ls_R_factor_all 0.0373
_refine_ls_R_factor_gt 0.0298
_refine_ls_shift/su_max 0.001
_refine_ls_shift/su_mean 0.000
_refine_ls_structure_factor_coef Fsqd
_refine_ls_weighting_details 'calc w=1/[\s^2^(Fo^2^)+(0.0376P)^2^+10.1785P] where P=(Fo^2^+2Fc^2^)/3'
_refine_ls_weighting_scheme calc
_refine_ls_wR_factor_gt 0.0762
_refine_ls_wR_factor_ref 0.0811
_reflns_number_gt 8486
_reflns_number_total 9765
_reflns_threshold_expression >2sigma(I)
_cod_data_source_file ic201666w_si_001_4.cif
_cod_data_source_block GN234
_cod_original_sg_symbol_H-M 'C 2/c'
_cod_database_code 4327124

loop_
_symmetry_equiv_pos_as_xyz
'x, y, z'
'-x, y, -z+1/2'
'x+1/2, y+1/2, z'
'-x+1/2, y+1/2, -z+1/2'
'-x, -y, -z'
'x, -y, z-1/2'
'-x+1/2, -y+1/2, -z'
'x+1/2, -y+1/2, z-1/2'

loop_
_atom_site_label
_atom_site_type_symbol
_atom_site_fract_x
_atom_site_fract_y
_atom_site_fract_z
_atom_site_U_iso_or_equiv
_atom_site_adp_type
_atom_site_occupancy
_atom_site_symmetry_multiplicity
_atom_site_calc_flag
_atom_site_refinement_flags
_atom_site_disorder_assembly
_atom_site_disorder_group
Cu1 Cu 0.548663(10) 0.435575(10) 0.659832(7) 0.01534(5) Uani 1 1 d . . .
H1 H 0.4385(12) 0.4595(11) 0.6655(8) 0.018(4) Uiso 1 1 d . . .
B1 B 0.37545(9) 0.46594(8) 0.63467(6) 0.0123(2) Uani 1 1 d . . .
S1 S 0.54158(2) 0.55248(2) 0.619299(16) 0.01921(7) Uani 1 1 d . . .
N11 N 0.30125(7) 0.49997(7) 0.53588(5) 0.0160(2) Uani 1 1 d . . .
N12 N 0.37703(7) 0.50855(6) 0.57821(5) 0.0131(2) Uani 1 1 d . . .
C13 C 0.44296(9) 0.54804(8) 0.57017(6) 0.0162(2) Uani 1 1 d . . .
C14 C 0.42817(11) 0.58530(9) 0.51550(7) 0.0250(3) Uani 1 1 d . . .
H14 H 0.4715 0.6156 0.5085 0.040(4) Uiso 1 1 calc R . .
C15 C 0.35337(11) 0.57782(10) 0.47380(7) 0.0272(3) Uani 1 1 d . . .
H15 H 0.3436 0.6023 0.4373 0.040(4) Uiso 1 1 calc R . .
C16 C 0.28916(9) 0.53246(9) 0.48546(6) 0.0199(3) Uani 1 1 d . . .
C10 C 0.20510(10) 0.51718(10) 0.43910(7) 0.0268(3) Uani 1 1 d . . .
C17 C 0.14620(13) 0.47076(19) 0.46315(9) 0.0554(7) Uani 1 1 d . . .
H171 H 0.1735 0.4227 0.4783 0.065(5) Uiso 1 1 calc R . .
H172 H 0.0935 0.4607 0.4322 0.065(5) Uiso 1 1 calc R . .
H173 H 0.1335 0.4989 0.4946 0.065(5) Uiso 1 1 calc R . .
C18 C 0.22387(13) 0.47318(13) 0.38977(8) 0.0401(5) Uani 1 1 d . . .
H181 H 0.2521 0.4254 0.4049 0.050(4) Uiso 1 1 calc R . .
H182 H 0.2608 0.5035 0.3734 0.050(4) Uiso 1 1 calc R . .
H183 H 0.1707 0.4625 0.3594 0.050(4) Uiso 1 1 calc R . .
C19 C 0.16211(16) 0.59276(15) 0.41585(10) 0.0530(6) Uani 1 1 d . . .
H191 H 0.1076 0.5829 0.3866 0.080(6) Uiso 1 1 calc R . .
H192 H 0.1986 0.6217 0.3982 0.080(6) Uiso 1 1 calc R . .
H193 H 0.1527 0.6219 0.4479 0.080(6) Uiso 1 1 calc R . .
S2 S 0.48160(2) 0.34183(2) 0.596944(15) 0.01779(7) Uani 1 1 d . . .
N21 N 0.25486(7) 0.37912(7) 0.61633(5) 0.0180(2) Uani 1 1 d . . .
N22 N 0.33581(7) 0.38693(6) 0.61493(5) 0.0134(2) Uani 1 1 d . . .
C23 C 0.37880(9) 0.33253(7) 0.59643(6) 0.0150(2) Uani 1 1 d . . .
C24 C 0.33350(10) 0.26444(8) 0.57530(7) 0.0217(3) Uani 1 1 d . . .
H24 H 0.3602 0.2249 0.5606 0.035(4) Uiso 1 1 calc R . .
C25 C 0.25265(10) 0.25607(9) 0.57612(7) 0.0251(3) Uani 1 1 d . . .
H25 H 0.2220 0.2110 0.5619 0.035(4) Uiso 1 1 calc R . .
C26 C 0.21426(10) 0.31585(9) 0.59863(7) 0.0223(3) Uani 1 1 d . . .
C20 C 0.12690(12) 0.30787(12) 0.60630(10) 0.0376(4) Uani 1 1 d . . .
C27 C 0.09538(15) 0.38465(16) 0.62117(17) 0.0694(9) Uani 1 1 d . . .
H271 H 0.1342 0.4035 0.6577 0.079(6) Uiso 1 1 calc R . .
H272 H 0.0386 0.3787 0.6253 0.079(6) Uiso 1 1 calc R . .
H273 H 0.0932 0.4208 0.5900 0.079(6) Uiso 1 1 calc R . .
C28 C 0.13550(18) 0.25094(15) 0.65610(12) 0.0557(7) Uani 1 1 d . . .
H281 H 0.1562 0.2025 0.6460 0.074(5) Uiso 1 1 calc R . .
H282 H 0.0801 0.2435 0.6622 0.074(5) Uiso 1 1 calc R . .
H283 H 0.1756 0.2706 0.6918 0.074(5) Uiso 1 1 calc R . .
C29 C 0.06446(14) 0.2769(2) 0.55111(13) 0.0674(9) Uani 1 1 d . . .
H291 H 0.0599 0.3123 0.5190 0.059(5) Uiso 1 1 calc R . .
H292 H 0.0088 0.2708 0.5570 0.059(5) Uiso 1 1 calc R . .
H293 H 0.0845 0.2278 0.5417 0.059(5) Uiso 1 1 calc R . .
S3 S 0.36845(2) 0.406770(19) 0.751617(15) 0.01675(7) Uani 1 1 d . . .
N31 N 0.27489(7) 0.56898(6) 0.63687(5) 0.0153(2) Uani 1 1 d . . .
N32 N 0.32039(7) 0.50948(6) 0.66632(5) 0.01219(19) Uani 1 1 d . . .
C33 C 0.32201(8) 0.48967(8) 0.72089(6) 0.0142(2) Uani 1 1 d . . .
C34 C 0.27965(10) 0.53855(9) 0.74973(6) 0.0224(3) Uani 1 1 d . . .
H34 H 0.2830 0.5295 0.7892 0.031(4) Uiso 1 1 calc R . .
C35 C 0.23444(10) 0.59807(10) 0.72110(7) 0.0255(3) Uani 1 1 d . . .
H35 H 0.2050 0.6305 0.7398 0.031(4) Uiso 1 1 calc R . .
C36 C 0.23186(9) 0.61120(8) 0.66267(6) 0.0192(3) Uani 1 1 d . . .
C30 C 0.17695(11) 0.67367(9) 0.62688(7) 0.0273(3) Uani 1 1 d . . .
C37 C 0.19916(19) 0.68778(13) 0.57125(9) 0.0539(7) Uani 1 1 d . . .
H371 H 0.2581 0.7049 0.5807 0.051(4) Uiso 1 1 calc R . .
H372 H 0.1616 0.7268 0.5483 0.051(4) Uiso 1 1 calc R . .
H373 H 0.1922 0.6408 0.5487 0.051(4) Uiso 1 1 calc R . .
C38 C 0.18899(11) 0.74738(9) 0.66195(8) 0.0266(3) Uani 1 1 d . . .
H381 H 0.1713 0.7397 0.6968 0.038(3) Uiso 1 1 calc R . .
H382 H 0.1546 0.7875 0.6381 0.038(3) Uiso 1 1 calc R . .
H383 H 0.2488 0.7621 0.6734 0.038(3) Uiso 1 1 calc R . .
C39 C 0.08407(13) 0.64650(11) 0.61368(12) 0.0498(6) Uani 1 1 d . . .
H391 H 0.0761 0.5998 0.5907 0.070(5) Uiso 1 1 calc R . .
H392 H 0.0458 0.6857 0.5917 0.070(5) Uiso 1 1 calc R . .
H393 H 0.0716 0.6368 0.6503 0.070(5) Uiso 1 1 calc R . .
Cl4 Cl 0.41539(3) 0.18995(3) 0.70888(2) 0.03815(11) Uani 1 1 d . . .
C4 C 0.5000 0.24572(14) 0.7500 0.0321(5) Uani 1 2 d S . .
H41 H 0.5200 0.2787 0.7236 0.056(8) Uiso 1 1 calc PR . .
Cl5 Cl 0.42569(3) 0.70158(4) 0.70007(3) 0.05935(17) Uani 1 1 d . . .
C5 C 0.5000 0.64627(18) 0.7500 0.0541(9) Uani 1 2 d S . .
H51 H 0.4706 0.6133 0.7710 0.072(9) Uiso 1 1 calc PR . .
Cl61 Cl 0.35156(8) 0.89416(7) 0.73114(5) 0.0503(3) Uani 0.50 1 d P A 1
Cl62 Cl 0.5023(4) 0.98821(9) 0.7529(3) 0.0923(7) Uani 0.50 1 d P A 1
C6 C 0.4631(3) 0.8959(3) 0.7476(2) 0.0508(11) Uani 0.50 1 d P A 1
H61 H 0.4887 0.8691 0.7848 0.077(12) Uiso 0.50 1 calc PR A 1
H62 H 0.4797 0.8685 0.7169 0.077(12) Uiso 0.50 1 calc PR A 1

loop_
_atom_site_aniso_label
_atom_site_aniso_U_11
_atom_site_aniso_U_22
_atom_site_aniso_U_33
_atom_site_aniso_U_23
_atom_site_aniso_U_13
_atom_site_aniso_U_12
Cu1 0.01221(8) 0.01698(8) 0.01683(8) -0.00238(6) 0.00436(6) 0.00032(6)
B1 0.0117(6) 0.0104(6) 0.0156(6) -0.0006(5) 0.0055(5) -0.0002(5)
S1 0.01487(15) 0.01705(16) 0.02583(17) -0.00003(13) 0.00630(13) -0.00500(12)
N11 0.0134(5) 0.0181(5) 0.0160(5) -0.0027(4) 0.0037(4) 0.0012(4)
N12 0.0121(5) 0.0128(5) 0.0148(5) -0.0007(4) 0.0046(4) -0.0001(4)
C13 0.0177(6) 0.0129(6) 0.0198(6) -0.0006(5) 0.0086(5) -0.0017(5)
C14 0.0275(8) 0.0254(7) 0.0239(7) 0.0058(6) 0.0105(6) -0.0066(6)
C15 0.0316(8) 0.0297(8) 0.0208(7) 0.0076(6) 0.0086(6) -0.0002(6)
C16 0.0201(7) 0.0225(7) 0.0169(6) -0.0012(5) 0.0052(5) 0.0035(5)
C10 0.0220(7) 0.0373(9) 0.0178(7) -0.0039(6) 0.0009(5) 0.0043(6)
C17 0.0264(10) 0.105(2) 0.0293(10) -0.0042(11) -0.0005(8) -0.0230(12)
C18 0.0365(10) 0.0534(12) 0.0252(8) -0.0147(8) 0.0014(7) 0.0084(9)
C19 0.0463(13) 0.0586(14) 0.0401(11) -0.0068(10) -0.0083(9) 0.0266(11)
S2 0.01440(15) 0.01706(15) 0.02202(16) -0.00651(12) 0.00565(12) 0.00192(11)
N21 0.0130(5) 0.0194(6) 0.0225(6) -0.0015(5) 0.0066(4) -0.0042(4)
N22 0.0118(5) 0.0123(5) 0.0162(5) -0.0004(4) 0.0046(4) -0.0011(4)
C23 0.0159(6) 0.0122(6) 0.0156(6) -0.0008(4) 0.0028(5) 0.0006(4)
C24 0.0236(7) 0.0136(6) 0.0254(7) -0.0056(5) 0.0034(6) -0.0010(5)
C25 0.0245(8) 0.0172(7) 0.0303(8) -0.0049(6) 0.0033(6) -0.0086(6)
C26 0.0177(7) 0.0227(7) 0.0257(7) -0.0015(6) 0.0054(6) -0.0079(5)
C20 0.0230(8) 0.0409(10) 0.0537(12) -0.0130(9) 0.0187(8) -0.0183(7)
C27 0.0290(11) 0.0561(15) 0.139(3) -0.0220(17) 0.0490(15) -0.0103(10)
C28 0.0676(16) 0.0522(14) 0.0636(15) -0.0120(11) 0.0446(14) -0.0307(12)
C29 0.0224(10) 0.107(2) 0.0704(17) -0.0245(17) 0.0107(11) -0.0288(13)
S3 0.01749(15) 0.01493(15) 0.01658(15) 0.00291(11) 0.00325(12) 0.00196(11)
N31 0.0158(5) 0.0120(5) 0.0170(5) 0.0007(4) 0.0034(4) 0.0033(4)
N32 0.0107(5) 0.0106(5) 0.0155(5) 0.0003(4) 0.0042(4) 0.0015(4)
C33 0.0117(6) 0.0155(6) 0.0153(6) 0.0001(5) 0.0041(4) 0.0011(4)
C34 0.0223(7) 0.0293(8) 0.0178(6) 0.0004(6) 0.0092(5) 0.0086(6)
C35 0.0258(8) 0.0295(8) 0.0231(7) -0.0020(6) 0.0103(6) 0.0134(6)
C36 0.0183(6) 0.0174(6) 0.0203(6) -0.0014(5) 0.0033(5) 0.0068(5)
C30 0.0298(8) 0.0201(7) 0.0258(7) -0.0029(6) -0.0008(6) 0.0144(6)
C37 0.095(2) 0.0388(11) 0.0271(9) 0.0116(8) 0.0165(11) 0.0427(12)
C38 0.0243(8) 0.0187(7) 0.0341(8) -0.0041(6) 0.0046(6) 0.0074(6)
C39 0.0284(10) 0.0248(9) 0.0742(16) -0.0104(9) -0.0176(10) 0.0113(7)
Cl4 0.0340(2) 0.0490(3) 0.0305(2) 0.00015(18) 0.00826(17) -0.0181(2)
C4 0.0252(11) 0.0218(11) 0.0436(14) 0.000 0.0017(10) 0.000
Cl5 0.0276(2) 0.0818(4) 0.0665(4) -0.0276(3) 0.0109(2) -0.0093(3)
C5 0.086(3) 0.0321(15) 0.063(2) 0.000 0.051(2) 0.000
Cl61 0.0658(7) 0.0476(6) 0.0354(5) 0.0085(4) 0.0122(5) 0.0096(5)
Cl62 0.0945(12) 0.0553(7) 0.0968(14) 0.0162(17) -0.0171(9) -0.0335(16)
C6 0.069(3) 0.042(2) 0.043(2) 0.0077(19) 0.017(2) 0.010(2)

loop_
_atom_type_symbol
_atom_type_description
_atom_type_scat_dispersion_real
_atom_type_scat_dispersion_imag
_atom_type_scat_source
C C 0.0033 0.0016 'International Tables Vol C Tables 4.2.6.8 and 6.1.1.4'
H H 0.0000 0.0000 'International Tables Vol C Tables 4.2.6.8 and 6.1.1.4'
B B 0.0013 0.0007 'International Tables Vol C Tables 4.2.6.8 and 6.1.1.4'
Cl Cl 0.1484 0.1585 'International Tables Vol C Tables 4.2.6.8 and 6.1.1.4'
Cu Cu 0.3201 1.2651 'International Tables Vol C Tables 4.2.6.8 and 6.1.1.4'
N N 0.0061 0.0033 'International Tables Vol C Tables 4.2.6.8 and 6.1.1.4'
S S 0.1246 0.1234 'International Tables Vol C Tables 4.2.6.8 and 6.1.1.4'

loop_
_geom_angle_atom_site_label_1
_geom_angle_atom_site_label_2
_geom_angle_atom_site_label_3
_geom_angle
_geom_angle_site_symmetry_1
_geom_angle_site_symmetry_3
_geom_angle_publ_flag
S3 Cu1 S1 123.955(15) 2_656 . yes
S3 Cu1 S2 120.445(15) 2_656 . yes
S1 Cu1 S2 114.756(15) . . yes
S3 Cu1 H1 107.9(6) 2_656 . yes
S1 Cu1 H1 84.4(6) . . yes
S2 Cu1 H1 85.7(6) . . yes
N22 B1 N32 109.78(10) . . yes
N22 B1 N12 106.32(10) . . yes
N32 B1 N12 110.81(10) . . yes
N22 B1 H1 110.2(10) . . yes
N32 B1 H1 107.4(10) . . yes
N12 B1 H1 112.4(10) . . yes
C13 S1 Cu1 99.91(5) . . yes
C16 N11 N12 119.80(12) . . ?
C13 N12 N11 123.14(11) . . yes
C13 N12 B1 126.62(11) . . yes
N11 N12 B1 110.23(10) . . yes
N12 C13 C14 116.53(13) . . ?
N12 C13 S1 124.51(11) . . ?
C14 C13 S1 118.90(11) . . ?
C15 C14 C13 120.60(14) . . ?
C15 C14 H14 119.7 . . ?
C13 C14 H14 119.7 . . ?
C14 C15 C16 118.71(14) . . ?
C14 C15 H15 120.6 . . ?
C16 C15 H15 120.6 . . ?
N11 C16 C15 121.11(14) . . ?
N11 C16 C10 117.18(14) . . ?
C15 C16 C10 121.67(14) . . ?
C17 C10 C16 111.39(14) . . ?
C17 C10 C18 109.12(18) . . ?
C16 C10 C18 107.88(14) . . ?
C17 C10 C19 109.19(19) . . ?
C16 C10 C19 109.53(16) . . ?
C18 C10 C19 109.70(16) . . ?
C10 C17 H171 109.5 . . ?
C10 C17 H172 109.5 . . ?
H171 C17 H172 109.5 . . ?
C10 C17 H173 109.5 . . ?
H171 C17 H173 109.5 . . ?
H172 C17 H173 109.5 . . ?
C10 C18 H181 109.5 . . ?
C10 C18 H182 109.5 . . ?
H181 C18 H182 109.5 . . ?
C10 C18 H183 109.5 . . ?
H181 C18 H183 109.5 . . ?
H182 C18 H183 109.5 . . ?
C10 C19 H191 109.5 . . ?
C10 C19 H192 109.5 . . ?
H191 C19 H192 109.5 . . ?
C10 C19 H193 109.5 . . ?
H191 C19 H193 109.5 . . ?
H192 C19 H193 109.5 . . ?
C23 S2 Cu1 110.96(5) . . yes
C26 N21 N22 119.54(12) . . ?
C23 N22 N21 123.96(11) . . yes
C23 N22 B1 121.64(11) . . yes
N21 N22 B1 114.36(10) . . yes
N22 C23 C24 116.45(12) . . ?
N22 C23 S2 123.59(10) . . ?
C24 C23 S2 119.96(11) . . ?
C25 C24 C23 120.17(14) . . ?
C25 C24 H24 119.9 . . ?
C23 C24 H24 119.9 . . ?
C24 C25 C26 118.84(14) . . ?
C24 C25 H25 120.6 . . ?
C26 C25 H25 120.6 . . ?
N21 C26 C25 120.96(13) . . ?
N21 C26 C20 117.02(14) . . ?
C25 C26 C20 121.94(14) . . ?
C26 C20 C29 110.37(17) . . ?
C26 C20 C27 110.48(15) . . ?
C29 C20 C27 109.5(2) . . ?
C26 C20 C28 106.70(18) . . ?
C29 C20 C28 109.1(2) . . ?
C27 C20 C28 110.7(2) . . ?
C20 C27 H271 109.5 . . ?
C20 C27 H272 109.5 . . ?
H271 C27 H272 109.5 . . ?
C20 C27 H273 109.5 . . ?
H271 C27 H273 109.5 . . ?
H272 C27 H273 109.5 . . ?
C20 C28 H281 109.5 . . ?
C20 C28 H282 109.5 . . ?
H281 C28 H282 109.5 . . ?
C20 C28 H283 109.5 . . ?
H281 C28 H283 109.5 . . ?
H282 C28 H283 109.5 . . ?
C20 C29 H291 109.5 . . ?
C20 C29 H292 109.5 . . ?
H291 C29 H292 109.5 . . ?
C20 C29 H293 109.5 . . ?
H291 C29 H293 109.5 . . ?
H292 C29 H293 109.5 . . ?
C33 S3 Cu1 106.69(5) . 2_656 yes
C36 N31 N32 119.04(12) . . ?
C33 N32 N31 123.55(11) . . yes
C33 N32 B1 120.37(11) . . yes
N31 N32 B1 116.02(10) . . yes
N32 C33 C34 116.81(12) . . ?
N32 C33 S3 121.06(10) . . ?
C34 C33 S3 122.04(10) . . ?
C35 C34 C33 120.07(13) . . ?
C35 C34 H34 120.0 . . ?
C33 C34 H34 120.0 . . ?
C34 C35 C36 118.80(13) . . ?
C34 C35 H35 120.6 . . ?
C36 C35 H35 120.6 . . ?
N31 C36 C35 121.43(13) . . ?
N31 C36 C30 117.38(13) . . ?
C35 C36 C30 121.17(13) . . ?
C37 C30 C36 111.07(14) . . ?
C37 C30 C38 108.88(16) . . ?
C36 C30 C38 110.23(13) . . ?
C37 C30 C39 111.01(19) . . ?
C36 C30 C39 106.18(15) . . ?
C38 C30 C39 109.45(14) . . ?
C30 C37 H371 109.5 . . ?
C30 C37 H372 109.5 . . ?
H371 C37 H372 109.5 . . ?
C30 C37 H373 109.5 . . ?
H371 C37 H373 109.5 . . ?
H372 C37 H373 109.5 . . ?
C30 C38 H381 109.5 . . ?
C30 C38 H382 109.5 . . ?
H381 C38 H382 109.5 . . ?
C30 C38 H383 109.5 . . ?
H381 C38 H383 109.5 . . ?
H382 C38 H383 109.5 . . ?
C30 C39 H391 109.5 . . ?
C30 C39 H392 109.5 . . ?
H391 C39 H392 109.5 . . ?
C30 C39 H393 109.5 . . ?
H391 C39 H393 109.5 . . ?
H392 C39 H393 109.5 . . ?
Cl4 C4 Cl4 111.74(14) 2_656 . ?
Cl4 C4 H41 109.3 2_656 . ?
Cl4 C4 H41 109.3 . . ?
H41 C4 H41 107.9 . 2_656 ?
Cl5 C5 Cl5 111.71(18) 2_656 . ?
Cl5 C5 H51 109.3 2_656 . ?
Cl5 C5 H51 109.3 . . ?
H51 C5 H51 107.9 . 2_656 ?
Cl62 C6 Cl61 111.9(3) . . ?
Cl62 C6 H61 109.2 . . ?
Cl61 C6 H61 109.2 . . ?
Cl62 C6 H62 109.2 . . ?
Cl61 C6 H62 109.2 . . ?
H61 C6 H62 107.9 . . ?

loop_
_geom_bond_atom_site_label_1
_geom_bond_atom_site_label_2
_geom_bond_distance
_geom_bond_site_symmetry_2
_geom_bond_publ_flag
B1 H1 1.090(19) . yes
B1 N12 1.5633(18) . yes
B1 N22 1.5542(18) . yes
B1 N32 1.5562(17) . yes
Cu1 H1 1.916(19) . yes
Cu1 S1 2.2720(4) . yes
Cu1 S2 2.2940(4) . yes
Cu1 S3 2.2235(4) 2_656 yes
S1 C13 1.7067(15) . yes
N11 C16 1.3048(18) . ?
N11 N12 1.3674(16) . ?
N12 C13 1.3570(17) . ?
C13 C14 1.428(2) . ?
C14 C15 1.347(2) . ?
C14 H14 0.95 . ?
C15 C16 1.425(2) . ?
C15 H15 0.95 . ?
C16 C10 1.525(2) . ?
C10 C17 1.516(3) . ?
C10 C18 1.529(2) . ?
C10 C19 1.537(3) . ?
C17 H171 0.98 . ?
C17 H172 0.98 . ?
C17 H173 0.98 . ?
C18 H181 0.98 . ?
C18 H182 0.98 . ?
C18 H183 0.98 . ?
C19 H191 0.98 . ?
C19 H192 0.98 . ?
C19 H193 0.98 . ?
S2 C23 1.7055(14) . yes
N21 C26 1.3076(19) . ?
N21 N22 1.3572(15) . ?
N22 C23 1.3487(17) . ?
C23 C24 1.4277(19) . ?
C24 C25 1.352(2) . ?
C24 H24 0.95 . ?
C25 C26 1.421(2) . ?
C25 H25 0.95 . ?
C26 C20 1.518(2) . ?
C20 C29 1.521(3) . ?
C20 C27 1.533(3) . ?
C20 C28 1.540(3) . ?
C27 H271 0.98 . ?
C27 H272 0.98 . ?
C27 H273 0.98 . ?
C28 H281 0.98 . ?
C28 H282 0.98 . ?
C28 H283 0.98 . ?
C29 H291 0.98 . ?
C29 H292 0.98 . ?
C29 H293 0.98 . ?
S3 C33 1.7148(14) . yes
N31 C36 1.3103(17) . ?
N31 N32 1.3617(15) . ?
N32 C33 1.3548(16) . ?
C33 C34 1.4189(19) . ?
C34 C35 1.353(2) . ?
C34 H34 0.95 . ?
C35 C36 1.416(2) . ?
C35 H35 0.95 . ?
C36 C30 1.522(2) . ?
C30 C37 1.515(3) . ?
C30 C38 1.532(2) . ?
C30 C39 1.549(3) . ?
C37 H371 0.98 . ?
C37 H372 0.98 . ?
C37 H373 0.98 . ?
C38 H381 0.98 . ?
C38 H382 0.98 . ?
C38 H383 0.98 . ?
C39 H391 0.98 . ?
C39 H392 0.98 . ?
C39 H393 0.98 . ?
Cl4 C4 1.7550(15) . ?
C4 Cl4 1.7550(15) 2_656 ?
C4 H41 0.99 . ?
Cl5 C5 1.7400(19) . ?
C5 Cl5 1.7400(19) 2_656 ?
C5 H51 0.99 . ?
Cl61 C6 1.768(5) . ?
Cl62 C6 1.746(5) . ?
C6 H61 0.99 . ?
C6 H62 0.99 . ?

loop_
_geom_torsion_atom_site_label_1
_geom_torsion_atom_site_label_2
_geom_torsion_atom_site_label_3
_geom_torsion_atom_site_label_4
_geom_torsion
_geom_torsion_site_symmetry_1
_geom_torsion_site_symmetry_3
_geom_torsion_site_symmetry_4
_geom_torsion_publ_flag
S3 Cu1 S1 C13 -155.91(5) 2_656 . . yes
S2 Cu1 S1 C13 34.60(5) . . . yes
S3 Cu1 S2 C23 99.29(5) 2_656 . . yes
S1 Cu1 S2 C23 -90.82(5) . . . yes
S1 CU1 S3 C33 5.13(5) . 2_656 2_656 yes
S2 CU1 S3 C33 174.05(5) . 2_656 2_656 yes
Cu1 S1 C13 N12 32.29(12) . . . yes
Cu1 S1 C13 C14 -144.88(11) . . . yes
Cu1 S2 C23 N22 19.73(13) . . . yes
Cu1 S2 C23 C24 -160.61(10) . . . yes
Cu1 S3 C33 N32 132.37(10) 2_656 . . yes
Cu1 S3 C33 C34 -51.13(13) 2_656 . . yes
N22 B1 N12 C13 -133.81(13) . . . ?
N32 B1 N12 C13 106.95(14) . . . ?
N22 B1 N12 N11 45.29(13) . . . yes
N32 B1 N12 N11 -73.95(13) . . . ?
N32 B1 N22 C23 -167.30(11) . . . ?
N12 B1 N22 C23 72.80(15) . . . ?
N32 B1 N22 N21 14.67(15) . . . yes
N12 B1 N22 N21 -105.24(12) . . . ?
N22 B1 N32 C33 74.16(15) . . . ?
N12 B1 N32 C33 -168.71(11) . . . ?
N22 B1 N32 N31 -108.47(12) . . . ?
N12 B1 N32 N31 8.67(15) . . . yes
C16 N11 N12 C13 -2.01(19) . . . ?
C16 N11 N12 B1 178.85(12) . . . ?
N11 N12 C13 C14 3.84(19) . . . ?
B1 N12 C13 C14 -177.17(13) . . . yes
N11 N12 C13 S1 -173.40(10) . . . ?
B1 N12 C13 S1 5.59(19) . . . yes
N12 C13 C14 C15 -3.0(2) . . . ?
S1 C13 C14 C15 174.41(14) . . . ?
C13 C14 C15 C16 0.4(3) . . . ?
N12 N11 C16 C15 -0.8(2) . . . ?
N12 N11 C16 C10 176.77(12) . . . ?
C14 C15 C16 N11 1.5(2) . . . ?
C14 C15 C16 C10 -175.94(16) . . . ?
N11 C16 C10 C17 5.2(2) . . . ?
C15 C16 C10 C17 -177.23(19) . . . ?
N11 C16 C10 C18 -114.55(17) . . . ?
C15 C16 C10 C18 63.0(2) . . . ?
N11 C16 C10 C19 126.09(17) . . . ?
C15 C16 C10 C19 -56.3(2) . . . ?
C26 N21 N22 C23 -0.4(2) . . . ?
C26 N21 N22 B1 177.56(13) . . . ?
N21 N22 C23 C24 2.4(2) . . . ?
B1 N22 C23 C24 -175.41(12) . . . yes
N21 N22 C23 S2 -177.89(10) . . . ?
B1 N22 C23 S2 4.26(18) . . . yes
N22 C23 C24 C25 -1.9(2) . . . ?
S2 C23 C24 C25 178.38(13) . . . ?
C23 C24 C25 C26 -0.4(2) . . . ?
N22 N21 C26 C25 -2.1(2) . . . ?
N22 N21 C26 C20 174.66(15) . . . ?
C24 C25 C26 N21 2.5(2) . . . ?
C24 C25 C26 C20 -174.12(17) . . . ?
N21 C26 C20 C29 134.2(2) . . . ?
C25 C26 C20 C29 -49.1(3) . . . ?
N21 C26 C20 C27 13.0(3) . . . ?
C25 C26 C20 C27 -170.2(2) . . . ?
N21 C26 C20 C28 -107.34(18) . . . ?
C25 C26 C20 C28 69.4(2) . . . ?
C36 N31 N32 C33 1.96(19) . . . ?
C36 N31 N32 B1 -175.32(12) . . . ?
N31 N32 C33 C34 -5.83(19) . . . ?
B1 N32 C33 C34 171.34(12) . . . yes
N31 N32 C33 S3 170.84(10) . . . ?
B1 N32 C33 S3 -11.99(17) . . . yes
N32 C33 C34 C35 5.3(2) . . . ?
S3 C33 C34 C35 -171.29(13) . . . ?
C33 C34 C35 C36 -1.3(3) . . . ?
N32 N31 C36 C35 2.5(2) . . . ?
N32 N31 C36 C30 -175.80(13) . . . ?
C34 C35 C36 N31 -2.8(3) . . . ?
C34 C35 C36 C30 175.48(16) . . . ?
N31 C36 C30 C37 -14.1(2) . . . ?
C35 C36 C30 C37 167.58(19) . . . ?
N31 C36 C30 C38 -134.84(15) . . . ?
C35 C36 C30 C38 46.8(2) . . . ?
N31 C36 C30 C39 106.71(18) . . . ?
C35 C36 C30 C39 -71.6(2) . . . ?
